data_7233370
loop_
_publ_author_name
'Cheisson, Thibault'
'Jian, Jiwen'
'Su, Jing'
'Eaton, Teresa M.'
'Gau, Michael'
'Carroll, Patrick'
'Batista, Enrique R.'
'Yang, Ping'
'Gibson, John K.'
'Schelter, Eric J.'

_publ_section_title
;
 Halide Anion Discrimination by a Tripodal Hydroxylamine Ligand in Gas and
 Condensed Phases
;
_journal_name_full 'Physical Chemistry Chemical Physics'
_journal_paper_doi 10.1039/C9CP03764K
_journal_year 2019
_chemical_formula_moiety 'Cl, C33 H49 N4 O3'
_chemical_formula_sum 'C33 H49 Cl N4 O3'
_chemical_formula_weight 585.21
_space_group_crystal_system monoclinic
_space_group_IT_number 15
_space_group_name_Hall '-C 2yc'
_space_group_name_H-M_alt 'C 1 2/c 1'
_symmetry_space_group_name_Hall '-C 2yc'
_symmetry_space_group_name_H-M 'C 1 2/c 1'
_atom_sites_solution_hydrogens geom
_atom_sites_solution_primary dual
_audit_creation_date 2017-09-22
_audit_creation_method
;
Olex2 1.2
(compiled 2016.09.09 svn.r3337 for OlexSys, GUI svn.r5227)
;
_audit_update_record
;
2019-03-06 deposited with the CCDC.    2019-08-12 downloaded from the CCDC.
;
_cell_angle_alpha 90
_cell_angle_beta 119.3740(10)
_cell_angle_gamma 90
_cell_formula_units_Z 8
_cell_length_a 24.8659(6)
_cell_length_b 15.3224(4)
_cell_length_c 20.1555(8)
_cell_measurement_reflns_used 9816
_cell_measurement_temperature 100
_cell_measurement_theta_max 27.433
_cell_measurement_theta_min 2.659
_cell_volume 6692.1(4)
_computing_cell_refinement 'SAINT V8.38A (2016)'
_computing_data_collection 'Bruker APEX2 v2014.11-0'
_computing_data_reduction 'Bruker SAINT v8.34A'
_computing_publication_material 'Olex2 (Dolomanov et al., 2009)'
_computing_structure_refinement 'XL (Sheldrick, 2008)'
_computing_structure_solution 'ShelXT (Sheldrick, 2015)'
_diffrn_ambient_temperature 100
_diffrn_measured_fraction_theta_full 0.999
_diffrn_measured_fraction_theta_max 0.997
_diffrn_measurement_device 'CCD area detector'
_diffrn_measurement_device_type 'Bruker APEXII'
_diffrn_measurement_method '\w and \f scans'
_diffrn_radiation_monochromator graphite
_diffrn_radiation_type MoK\a
_diffrn_radiation_wavelength 0.71073
_diffrn_reflns_av_R_equivalents 0.0417
_diffrn_reflns_av_unetI/netI 0.0377
_diffrn_reflns_Laue_measured_fraction_full 0.999
_diffrn_reflns_Laue_measured_fraction_max 0.997
_diffrn_reflns_limit_h_max 32
_diffrn_reflns_limit_h_min -32
_diffrn_reflns_limit_k_max 19
_diffrn_reflns_limit_k_min -19
_diffrn_reflns_limit_l_max 26
_diffrn_reflns_limit_l_min -25
_diffrn_reflns_number 52559
_diffrn_reflns_point_group_measured_fraction_full 0.999
_diffrn_reflns_point_group_measured_fraction_max 0.997
_diffrn_reflns_theta_full 25.242
_diffrn_reflns_theta_max 27.524
_diffrn_reflns_theta_min 1.710
_diffrn_source 'sealed tube'
_exptl_absorpt_coefficient_mu 0.151
_exptl_absorpt_correction_T_max 0.7456
_exptl_absorpt_correction_T_min 0.6927
_exptl_absorpt_correction_type multi-scan
_exptl_absorpt_process_details 'SADABS v2014/4'
_exptl_crystal_colour colourless
_exptl_crystal_colour_primary colourless
_exptl_crystal_density_diffrn 1.162
_exptl_crystal_description irregular
_exptl_crystal_F_000 2528
_exptl_crystal_size_max 0.3
_exptl_crystal_size_mid 0.18
_exptl_crystal_size_min 0.15
_refine_diff_density_max 0.982
_refine_diff_density_min -0.642
_refine_diff_density_rms 0.052
_refine_ls_extinction_method none
_refine_ls_goodness_of_fit_ref 1.032
_refine_ls_hydrogen_treatment constr
_refine_ls_matrix_type full
_refine_ls_number_parameters 431
_refine_ls_number_reflns 7666
_refine_ls_number_restraints 121
_refine_ls_restrained_S_all 1.028
_refine_ls_R_factor_all 0.0951
_refine_ls_R_factor_gt 0.0588
_refine_ls_shift/su_max 0.001
_refine_ls_shift/su_mean 0.000
_refine_ls_structure_factor_coef Fsqd
_refine_ls_weighting_details 'w=1/[\s^2^(Fo^2^)+(0.0505P)^2^+12.5843P] where P=(Fo^2^+2Fc^2^)/3'
_refine_ls_weighting_scheme calc
_refine_ls_wR_factor_gt 0.1312
_refine_ls_wR_factor_ref 0.1499
_reflns_number_gt 5242
_reflns_number_total 7666
_reflns_threshold_expression 'I > 2\s(I)'
_cod_data_source_file c9cp03764k3.cif
_cod_data_source_block 40190
_cod_database_code 7233370

loop_
_space_group_symop_operation_xyz
'x, y, z'
'-x, y, -z+1/2'
'x+1/2, y+1/2, z'
'-x+1/2, y+1/2, -z+1/2'
'-x, -y, -z'
'x, -y, z-1/2'
'-x+1/2, -y+1/2, -z'
'x+1/2, -y+1/2, z-1/2'

loop_
_atom_site_label
_atom_site_type_symbol
_atom_site_fract_x
_atom_site_fract_y
_atom_site_fract_z
_atom_site_U_iso_or_equiv
_atom_site_adp_type
_atom_site_occupancy
_atom_site_site_symmetry_order
_atom_site_calc_flag
_atom_site_refinement_flags_posn
_atom_site_refinement_flags_adp
_atom_site_refinement_flags_occupancy
_atom_site_disorder_assembly
_atom_site_disorder_group
Cl1 Cl 0.31985(3) 0.33153(4) 0.79897(3) 0.03718(15) Uani 1 1 d . . . . .
O1 O 0.41701(10) 0.46678(16) 0.91121(13) 0.0692(7) Uani 1 1 d . . . . .
H1 H 0.396647 0.420803 0.892897 0.104 Uiso 1 1 calc GR . . . .
O2 O 0.10004(7) 0.69215(11) 0.72758(9) 0.0391(4) Uani 1 1 d . . . . .
H2 H 0.116824 0.730818 0.714348 0.059 Uiso 1 1 calc GR . . . .
O3 O 0.19998(8) 0.74750(10) 0.57304(9) 0.0373(4) Uani 1 1 d . . . . .
H3 H 0.194043 0.776810 0.604081 0.056 Uiso 1 1 calc GR . . . .
N1 N 0.39686(11) 0.53293(18) 0.85207(15) 0.0598(7) Uani 1 1 d D . . . .
N2 N 0.14737(8) 0.63919(12) 0.78772(10) 0.0292(4) Uani 1 1 d . . . . .
N3 N 0.17980(9) 0.65772(11) 0.57168(10) 0.0315(4) Uani 1 1 d . . . . .
N4 N 0.26287(11) 0.54373(17) 0.75452(13) 0.0548(7) Uani 1 1 d D . . . .
H4a H 0.302787 0.512757 0.770552 0.066 Uiso 0.719(13) 1 calc R . P A 1
H4b H 0.294605 0.497012 0.767672 0.066 Uiso 0.281(13) 1 calc R . P A 2
C1 C 0.2790(3) 0.6361(3) 0.7613(2) 0.0313(11) Uani 0.719(13) 1 d D . P A 1
H1a H 0.242466 0.671247 0.751875 0.038 Uiso 0.719(13) 1 calc R . P A 1
H1b H 0.289975 0.651462 0.721758 0.038 Uiso 0.719(13) 1 calc R . P A 1
C1* C 0.3036(7) 0.6167(10) 0.7574(6) 0.046(3) Uani 0.281(13) 1 d D . P A 2
H1*a H 0.279348 0.660471 0.717748 0.055 Uiso 0.281(13) 1 calc R . P A 2
H1*b H 0.336700 0.594273 0.748218 0.055 Uiso 0.281(13) 1 calc R . P A 2
C2 C 0.33246(12) 0.65961(18) 0.83903(14) 0.0450(7) Uani 1 1 d D . . . .
C3 C 0.32248(12) 0.73677(19) 0.86777(14) 0.0454(6) Uani 1 1 d . . . . .
H3a H 0.286316 0.770001 0.837437 0.054 Uiso 1 1 calc R . . . .
C4 C 0.36445(13) 0.7657(2) 0.93977(16) 0.0564(8) Uani 1 1 d . . . . .
H4 H 0.357668 0.819135 0.958383 0.068 Uiso 1 1 calc R . . . .
C5 C 0.41617(14) 0.7166(2) 0.98446(18) 0.0697(10) Uani 1 1 d . . . . .
H5 H 0.444753 0.736256 1.034222 0.084 Uiso 1 1 calc R . . . .
C6 C 0.42716(12) 0.6389(2) 0.95788(18) 0.0662(10) Uani 1 1 d . . . . .
H6 H 0.462303 0.604604 0.989820 0.079 Uiso 1 1 calc R . . . .
C7 C 0.38615(12) 0.6114(2) 0.88371(16) 0.0507(7) Uani 1 1 d . . . . .
C8 C 0.4422(3) 0.5473(6) 0.8217(5) 0.060(2) Uani 0.719(13) 1 d D U P A 1
C8* C 0.4560(8) 0.5212(13) 0.8492(10) 0.051(4) Uani 0.281(13) 1 d D U P A 2
C9 C 0.5059(3) 0.5757(7) 0.8849(5) 0.083(3) Uani 0.719(13) 1 d . U P A 1
H9a H 0.504119 0.636541 0.898572 0.125 Uiso 0.719(13) 1 calc GR . P A 1
H9b H 0.535901 0.570235 0.866854 0.125 Uiso 0.719(13) 1 calc GR . P A 1
H9c H 0.518508 0.538397 0.929602 0.125 Uiso 0.719(13) 1 calc GR . P A 1
C9* C 0.5188(9) 0.5502(15) 0.9185(10) 0.058(4) Uani 0.281(13) 1 d . U P A 2
H9*a H 0.516080 0.611540 0.930450 0.087 Uiso 0.281(13) 1 calc GR . P A 2
H9*b H 0.551822 0.543431 0.905745 0.087 Uiso 0.281(13) 1 calc GR . P A 2
H9*c H 0.527721 0.513911 0.962779 0.087 Uiso 0.281(13) 1 calc GR . P A 2
C10 C 0.4464(3) 0.4577(5) 0.7918(5) 0.070(2) Uani 0.719(13) 1 d . U P A 1
H10a H 0.468517 0.417606 0.834617 0.106 Uiso 0.719(13) 1 calc GR . P A 1
H10b H 0.468670 0.462610 0.763060 0.106 Uiso 0.719(13) 1 calc GR . P A 1
H10c H 0.404748 0.435333 0.758311 0.106 Uiso 0.719(13) 1 calc GR . P A 1
C10* C 0.4661(11) 0.4279(11) 0.8245(9) 0.060(4) Uani 0.281(13) 1 d . U P A 2
H10d H 0.479234 0.387422 0.867384 0.089 Uiso 0.281(13) 1 calc GR . P A 2
H10e H 0.497913 0.430984 0.809375 0.089 Uiso 0.281(13) 1 calc GR . P A 2
H10f H 0.427336 0.407237 0.781533 0.089 Uiso 0.281(13) 1 calc GR . P A 2
C11 C 0.4162(3) 0.6140(5) 0.7572(5) 0.0637(19) Uani 0.719(13) 1 d . U P A 1
H11a H 0.377393 0.592096 0.715181 0.096 Uiso 0.719(13) 1 calc GR . P A 1
H11b H 0.445949 0.623432 0.739217 0.096 Uiso 0.719(13) 1 calc GR . P A 1
H11c H 0.408707 0.669238 0.775745 0.096 Uiso 0.719(13) 1 calc GR . P A 1
C11* C 0.4411(9) 0.5849(12) 0.7848(10) 0.057(4) Uani 0.281(13) 1 d D U P A 2
H11d H 0.401734 0.568661 0.740425 0.086 Uiso 0.281(13) 1 calc GR . P A 2
H11e H 0.473894 0.583129 0.771253 0.086 Uiso 0.281(13) 1 calc GR . P A 2
H11f H 0.437949 0.644014 0.801160 0.086 Uiso 0.281(13) 1 calc GR . P A 2
C12 C 0.24447(10) 0.51619(16) 0.81233(13) 0.0365(5) Uani 1 1 d . . . . .
H12a H 0.252798 0.565126 0.848164 0.044 Uiso 1 1 calc R . . . .
H12b H 0.270887 0.466627 0.841958 0.044 Uiso 1 1 calc R . . . .
C13 C 0.17784(10) 0.48950(15) 0.77935(12) 0.0307(5) Uani 1 1 d . . . . .
C14 C 0.16251(12) 0.40181(17) 0.76132(15) 0.0417(6) Uani 1 1 d . . . . .
H14 H 0.194387 0.360131 0.774012 0.050 Uiso 1 1 calc R . . . .
C15 C 0.10169(12) 0.37460(18) 0.72529(16) 0.0495(7) Uani 1 1 d . . . . .
H15 H 0.091862 0.314708 0.713287 0.059 Uiso 1 1 calc R . . . .
C16 C 0.05539(12) 0.43506(19) 0.70691(16) 0.0493(7) Uani 1 1 d . . . . .
H16 H 0.013468 0.416906 0.681173 0.059 Uiso 1 1 calc R . . . .
C17 C 0.06973(11) 0.52204(17) 0.72578(13) 0.0382(6) Uani 1 1 d . . . . .
H17 H 0.037498 0.563272 0.712461 0.046 Uiso 1 1 calc R . . . .
C18 C 0.13083(10) 0.54970(15) 0.76404(12) 0.0293(5) Uani 1 1 d . . . . .
C19 C 0.14668(10) 0.66184(14) 0.86044(12) 0.0293(5) Uani 1 1 d . . . . .
C20 C 0.19692(10) 0.60872(15) 0.92530(12) 0.0330(5) Uani 1 1 d . . . . .
H20a H 0.189137 0.546357 0.913771 0.050 Uiso 1 1 calc GR . . . .
H20b H 0.196623 0.621642 0.972743 0.050 Uiso 1 1 calc GR . . . .
H20c H 0.237245 0.624056 0.931042 0.050 Uiso 1 1 calc GR . . . .
C21 C 0.08417(10) 0.64412(16) 0.85577(13) 0.0362(5) Uani 1 1 d . . . . .
H21a H 0.051536 0.674505 0.811533 0.054 Uiso 1 1 calc GR . . . .
H21b H 0.085136 0.665303 0.902225 0.054 Uiso 1 1 calc GR . . . .
H21c H 0.075908 0.581237 0.850580 0.054 Uiso 1 1 calc GR . . . .
C22 C 0.16296(11) 0.75849(15) 0.87576(14) 0.0384(5) Uani 1 1 d . . . . .
H22a H 0.201971 0.769584 0.876273 0.058 Uiso 1 1 calc GR . . . .
H22b H 0.167218 0.774428 0.925205 0.058 Uiso 1 1 calc GR . . . .
H22c H 0.130129 0.793500 0.835648 0.058 Uiso 1 1 calc GR . . . .
C23 C 0.22110(10) 0.51220(15) 0.67436(12) 0.0316(5) Uani 1 1 d . . . . .
H23a H 0.180352 0.540766 0.654356 0.038 Uiso 1 1 calc R . . . .
H23b H 0.214867 0.448517 0.675506 0.038 Uiso 1 1 calc R . . . .
C24 C 0.24612(10) 0.53058(14) 0.62091(12) 0.0319(5) Uani 1 1 d . . . . .
C25 C 0.29088(11) 0.47463(16) 0.62210(13) 0.0385(6) Uani 1 1 d . . . . .
H25 H 0.302500 0.424125 0.653448 0.046 Uiso 1 1 calc R . . . .
C26 C 0.31852(12) 0.49147(17) 0.57852(14) 0.0440(6) Uani 1 1 d . . . . .
H26 H 0.348543 0.452443 0.579396 0.053 Uiso 1 1 calc R . . . .
C27 C 0.30222(12) 0.56568(18) 0.53345(15) 0.0447(6) Uani 1 1 d . . . . .
H27 H 0.322330 0.578738 0.504930 0.054 Uiso 1 1 calc R . . . .
C28 C 0.25667(12) 0.62097(16) 0.52980(13) 0.0390(6) Uani 1 1 d . . . . .
H28 H 0.245317 0.671288 0.498252 0.047 Uiso 1 1 calc R . . . .
C29 C 0.22730(10) 0.60288(14) 0.57250(12) 0.0317(5) Uani 1 1 d . . . . .
C30 C 0.11664(11) 0.64819(16) 0.50300(13) 0.0382(6) Uani 1 1 d . . . . .
C31 C 0.07383(12) 0.70575(18) 0.51737(16) 0.0509(7) Uani 1 1 d . . . . .
H31a H 0.076366 0.689345 0.565825 0.076 Uiso 1 1 calc GR . . . .
H31b H 0.031356 0.698187 0.475997 0.076 Uiso 1 1 calc GR . . . .
H31c H 0.086098 0.766928 0.519596 0.076 Uiso 1 1 calc GR . . . .
C32 C 0.09686(12) 0.55281(16) 0.49925(14) 0.0424(6) Uani 1 1 d . . . . .
H32a H 0.126579 0.514781 0.494698 0.064 Uiso 1 1 calc GR . . . .
H32b H 0.055847 0.544558 0.454928 0.064 Uiso 1 1 calc GR . . . .
H32c H 0.095515 0.538067 0.545725 0.064 Uiso 1 1 calc GR . . . .
C33 C 0.11500(14) 0.6738(2) 0.42836(14) 0.0563(8) Uani 1 1 d . . . . .
H33a H 0.134550 0.730969 0.434410 0.084 Uiso 1 1 calc GR . . . .
H33b H 0.072049 0.676688 0.387289 0.084 Uiso 1 1 calc GR . . . .
H33c H 0.137341 0.630090 0.415754 0.084 Uiso 1 1 calc GR . . . .

loop_
_atom_site_aniso_label
_atom_site_aniso_U_11
_atom_site_aniso_U_22
_atom_site_aniso_U_33
_atom_site_aniso_U_23
_atom_site_aniso_U_13
_atom_site_aniso_U_12
Cl1 0.0358(3) 0.0430(3) 0.0329(3) 0.0036(2) 0.0170(2) 0.0095(3)
O1 0.0451(12) 0.0857(17) 0.0625(13) -0.0364(13) 0.0154(10) 0.0031(11)
O2 0.0326(9) 0.0447(10) 0.0338(8) 0.0119(7) 0.0115(7) 0.0057(7)
O3 0.0485(10) 0.0251(8) 0.0369(9) -0.0026(7) 0.0197(8) -0.0073(7)
N1 0.0487(14) 0.0781(18) 0.0641(16) -0.0415(14) 0.0365(13) -0.0217(13)
N2 0.0262(9) 0.0327(10) 0.0257(9) 0.0025(7) 0.0104(8) 0.0017(8)
N3 0.0356(10) 0.0241(9) 0.0284(9) -0.0015(7) 0.0106(8) -0.0062(8)
N4 0.0593(15) 0.0706(16) 0.0509(13) -0.0322(12) 0.0397(12) -0.0392(13)
C1 0.036(2) 0.032(2) 0.0332(17) -0.0075(14) 0.0229(18) -0.0087(17)
C1* 0.033(7) 0.070(8) 0.034(5) -0.014(5) 0.016(5) -0.018(6)
C2 0.0423(15) 0.0608(17) 0.0341(12) -0.0143(12) 0.0206(11) -0.0291(13)
C3 0.0397(14) 0.0589(17) 0.0419(14) -0.0050(12) 0.0234(12) -0.0127(12)
C4 0.0530(18) 0.073(2) 0.0492(16) -0.0222(15) 0.0296(14) -0.0018(15)
C5 0.0426(17) 0.101(3) 0.0508(17) -0.0443(18) 0.0114(14) 0.0046(17)
C6 0.0287(14) 0.096(2) 0.0601(18) -0.0452(17) 0.0110(13) -0.0013(14)
C7 0.0338(14) 0.0723(19) 0.0550(16) -0.0349(15) 0.0287(13) -0.0213(13)
C8 0.043(3) 0.081(6) 0.068(5) -0.041(4) 0.037(4) -0.018(3)
C8* 0.067(9) 0.056(8) 0.044(8) -0.007(5) 0.037(7) -0.009(6)
C9 0.040(3) 0.131(8) 0.087(5) -0.058(5) 0.037(4) -0.020(4)
C9* 0.042(8) 0.075(10) 0.063(9) -0.011(7) 0.030(7) -0.003(6)
C10 0.050(3) 0.093(5) 0.074(5) -0.034(4) 0.035(3) 0.006(3)
C10* 0.083(12) 0.063(7) 0.049(8) -0.010(6) 0.045(9) 0.007(7)
C11 0.057(4) 0.080(4) 0.077(4) -0.040(3) 0.050(3) -0.029(3)
C11* 0.056(10) 0.074(9) 0.055(8) 0.005(7) 0.037(7) -0.002(7)
C12 0.0279(12) 0.0434(14) 0.0392(12) -0.0097(11) 0.0171(10) -0.0040(10)
C13 0.0261(11) 0.0365(12) 0.0312(11) -0.0033(9) 0.0152(9) -0.0037(9)
C14 0.0372(14) 0.0393(14) 0.0504(15) -0.0072(11) 0.0228(12) -0.0031(11)
C15 0.0433(15) 0.0423(15) 0.0637(17) -0.0202(13) 0.0268(14) -0.0154(12)
C16 0.0279(13) 0.0602(18) 0.0537(16) -0.0221(14) 0.0152(12) -0.0163(12)
C17 0.0242(12) 0.0490(15) 0.0361(12) -0.0085(11) 0.0106(10) -0.0018(10)
C18 0.0266(11) 0.0363(12) 0.0242(10) -0.0032(9) 0.0117(9) -0.0034(9)
C19 0.0264(11) 0.0340(12) 0.0270(10) -0.0019(9) 0.0127(9) -0.0022(9)
C20 0.0304(12) 0.0402(13) 0.0263(11) 0.0000(9) 0.0122(9) -0.0012(10)
C21 0.0289(12) 0.0452(14) 0.0362(12) -0.0058(10) 0.0173(10) -0.0044(10)
C22 0.0379(13) 0.0354(13) 0.0425(13) -0.0049(10) 0.0201(11) -0.0036(11)
C23 0.0300(12) 0.0296(11) 0.0272(11) -0.0013(9) 0.0079(9) -0.0065(9)
C24 0.0319(12) 0.0289(11) 0.0291(11) -0.0079(9) 0.0104(9) -0.0075(9)
C25 0.0377(13) 0.0378(13) 0.0349(12) -0.0096(10) 0.0139(11) -0.0027(11)
C26 0.0405(14) 0.0449(15) 0.0443(14) -0.0177(12) 0.0190(12) -0.0038(12)
C27 0.0495(16) 0.0489(16) 0.0446(14) -0.0196(12) 0.0300(13) -0.0174(13)
C28 0.0485(15) 0.0342(13) 0.0358(12) -0.0090(10) 0.0219(11) -0.0129(11)
C29 0.0361(12) 0.0274(11) 0.0290(11) -0.0079(9) 0.0139(10) -0.0080(10)
C30 0.0351(13) 0.0384(13) 0.0290(11) -0.0026(10) 0.0064(10) -0.0062(10)
C31 0.0405(15) 0.0454(15) 0.0473(15) -0.0007(12) 0.0063(12) 0.0061(12)
C32 0.0354(13) 0.0410(14) 0.0417(13) -0.0066(11) 0.0118(11) -0.0092(11)
C33 0.0537(17) 0.0659(19) 0.0296(13) 0.0031(12) 0.0053(12) -0.0162(15)

loop_
_atom_type_symbol
_atom_type_description
_atom_type_scat_dispersion_real
_atom_type_scat_dispersion_imag
_atom_type_scat_source
C C 0.0033 0.0016 'International Tables Vol C Tables 4.2.6.8 and 6.1.1.4'
H H 0.0000 0.0000 'International Tables Vol C Tables 4.2.6.8 and 6.1.1.4'
Cl Cl 0.1484 0.1585 'International Tables Vol C Tables 4.2.6.8 and 6.1.1.4'
N N 0.0061 0.0033 'International Tables Vol C Tables 4.2.6.8 and 6.1.1.4'
O O 0.0106 0.0060 'International Tables Vol C Tables 4.2.6.8 and 6.1.1.4'

loop_
_geom_angle_atom_site_label_1
_geom_angle_atom_site_label_2
_geom_angle_atom_site_label_3
_geom_angle
O1 N1 C8 113.6(4)
O1 N1 C8* 89.9(6)
C7 N1 O1 106.4(2)
C7 N1 C8 112.7(4)
C7 N1 C8* 120.6(9)
O2 N2 C19 106.87(16)
C18 N2 O2 105.77(15)
C18 N2 C19 113.64(17)
O3 N3 C30 107.59(16)
C29 N3 O3 106.05(16)
C29 N3 C30 115.62(17)
C1 N4 C12 111.9(3)
C1 N4 C23 115.1(2)
C1* N4 C12 129.7(5)
C1* N4 C23 112.3(4)
C12 N4 C23 115.34(18)
N4 C1 C2 112.8(3)
N4 C1* C2 107.8(7)
C3 C2 C1 112.7(3)
C3 C2 C1* 134.8(7)
C3 C2 C7 119.3(2)
C7 C2 C1 127.9(3)
C7 C2 C1* 104.6(7)
C4 C3 C2 120.9(3)
C5 C4 C3 119.7(3)
C4 C5 C6 120.9(3)
C5 C6 C7 119.6(3)
C2 C7 N1 118.6(2)
C6 C7 N1 121.8(3)
C6 C7 C2 119.6(3)
C9 C8 N1 111.8(6)
C10 C8 N1 103.5(5)
C10 C8 C9 110.0(6)
C10 C8 C11 110.3(5)
C11 C8 N1 110.4(5)
C11 C8 C9 110.6(6)
N1 C8* C9* 119.7(15)
N1 C8* C10* 115.4(14)
N1 C8* C11* 97.0(11)
C9* C8* C10* 107.2(14)
C11* C8* C9* 107.4(14)
C11* C8* C10* 108.9(14)
N4 C12 C13 114.84(19)
C14 C13 C12 118.5(2)
C14 C13 C18 119.0(2)
C18 C13 C12 122.5(2)
C15 C14 C13 121.1(2)
C16 C15 C14 119.5(2)
C15 C16 C17 120.3(2)
C16 C17 C18 120.7(2)
C13 C18 N2 118.78(19)
C17 C18 N2 122.0(2)
C17 C18 C13 119.3(2)
N2 C19 C20 108.29(17)
N2 C19 C21 113.08(17)
N2 C19 C22 106.89(18)
C20 C19 C21 109.69(18)
C22 C19 C20 108.64(18)
C22 C19 C21 110.12(19)
N4 C23 C24 113.31(18)
C25 C24 C23 118.5(2)
C25 C24 C29 119.4(2)
C29 C24 C23 122.1(2)
C26 C25 C24 121.1(2)
C25 C26 C27 119.6(2)
C26 C27 C28 120.3(2)
C27 C28 C29 120.3(2)
C24 C29 N3 117.5(2)
C24 C29 C28 119.3(2)
C28 C29 N3 123.2(2)
N3 C30 C31 106.33(19)
N3 C30 C32 107.60(19)
N3 C30 C33 113.0(2)
C31 C30 C32 109.0(2)
C31 C30 C33 110.8(2)
C32 C30 C33 110.0(2)

loop_
_geom_bond_atom_site_label_1
_geom_bond_atom_site_label_2
_geom_bond_distance
O1 N1 1.454(4)
O2 N2 1.454(2)
O3 N3 1.460(2)
N1 C7 1.445(3)
N1 C8 1.540(7)
N1 C8* 1.510(15)
N2 C18 1.444(3)
N2 C19 1.514(3)
N3 C29 1.443(3)
N3 C30 1.507(3)
N4 C1 1.459(4)
N4 C1* 1.490(10)
N4 C12 1.506(3)
N4 C23 1.509(3)
C1 C2 1.519(5)
C1* C2 1.580(11)
C2 C3 1.391(4)
C2 C7 1.400(4)
C3 C4 1.380(4)
C4 C5 1.376(4)
C5 C6 1.387(4)
C6 C7 1.399(4)
C8 C9 1.529(8)
C8 C10 1.524(8)
C8 C11 1.526(9)
C8* C9* 1.56(2)
C8* C10* 1.57(2)
C8* C11* 1.517(14)
C12 C13 1.508(3)
C13 C14 1.395(3)
C13 C18 1.399(3)
C14 C15 1.382(4)
C15 C16 1.379(4)
C16 C17 1.384(4)
C17 C18 1.390(3)
C19 C20 1.526(3)
C19 C21 1.535(3)
C19 C22 1.526(3)
C23 C24 1.511(3)
C24 C25 1.396(3)
C24 C29 1.397(3)
C25 C26 1.379(4)
C26 C27 1.386(4)
C27 C28 1.387(4)
C28 C29 1.402(3)
C30 C31 1.516(4)
C30 C32 1.532(3)
C30 C33 1.536(4)
